data_1548718
loop_
_publ_author_name
'Udo Haefeker'
'Reinhard Kaindl'
'Peter Tropper'
'Hannes Kruger'
'Volker Kahlenberg'
'Maria Orlova'

_publ_section_title
;
 Structural investigations of the two polymorphs of synthetic
 Fe-cordierite and Raman spectroscopy of hexagonal Fe-cordierite
;
_journal_name_full 'Mineralogy and Petrology'
_journal_page_first 469
_journal_page_last 478
_journal_paper_doi 10.1007/s00710-013-0313-3
_journal_volume 108
_journal_year 2014
_chemical_absolute_configuration .
_chemical_formula_sum 'Al4 Fe2 O18 Si5'
_chemical_formula_weight 648
_space_group_IT_number 192
_symmetry_cell_setting hexagonal
_symmetry_Int_Tables_number 192
_symmetry_space_group_name_Hall '-P 6 2c'
_symmetry_space_group_name_H-M 'P 6/m c c'
_cell_angle_alpha 90
_cell_angle_beta 90
_cell_angle_gamma 120
_cell_formula_units_Z 2
_cell_length_a 9.8801(6)
_cell_length_b 9.8801(6)
_cell_length_c 9.2852(5)
_cell_measurement_reflns_used 6847
_cell_measurement_temperature 298
_cell_measurement_theta_max 29.46
_cell_measurement_theta_min 2.37
_cell_volume 784.95(8)
_diffrn_ambient_temperature 298
_diffrn_detector 'image plate (34 cm diameter)'
_diffrn_detector_area_resol_mean 6.67
_diffrn_detector_type STOE
_diffrn_measured_fraction_theta_full 1
_diffrn_measured_fraction_theta_max 1
_diffrn_measurement_details ' 180 frames, detector distance = 100 mm'
_diffrn_measurement_device '2-circle goniometer'
_diffrn_measurement_device_type 'STOE IPDS 2'
_diffrn_measurement_method 'rotation method'
_diffrn_radiation_collimation '0.5 mm diameter, multiple pinhole'
_diffrn_radiation_monochromator 'plane graphite'
_diffrn_radiation_polarisn_norm 0
_diffrn_radiation_probe x-ray
_diffrn_radiation_type 'Mo K\a'
_diffrn_radiation_wavelength 0.71073
_diffrn_reflns_av_R_equivalents 0.0354
_diffrn_reflns_av_sigmaI/netI 0.0042
_diffrn_reflns_limit_h_max 13
_diffrn_reflns_limit_h_min -12
_diffrn_reflns_limit_k_max 11
_diffrn_reflns_limit_k_min -12
_diffrn_reflns_limit_l_max 12
_diffrn_reflns_limit_l_min -12
_diffrn_reflns_number 6698
_diffrn_reflns_theta_full 29.07
_diffrn_reflns_theta_max 29.07
_diffrn_reflns_theta_min 2.38
_diffrn_source 'sealed X-ray tube, 12 x 0.4 mm long-fine focus'
_diffrn_source_current 40
_diffrn_source_power 2.00
_diffrn_source_voltage 50
_exptl_absorpt_coefficient_mu 2.55
_exptl_absorpt_correction_T_max 0.8530
_exptl_absorpt_correction_T_min 0.6580
_exptl_absorpt_correction_type integration
_exptl_absorpt_process_details
;
 STOE XRED32 1.31
;
_exptl_crystal_colour colourless
_exptl_crystal_density_diffrn 2.742
_exptl_crystal_description fragment
_exptl_crystal_F_000 636
_exptl_crystal_size_max 0.200
_exptl_crystal_size_mid 0.120
_exptl_crystal_size_min 0.060
_refine_diff_density_max 0.77
_refine_diff_density_min -0.63
_refine_ls_extinction_method none
_refine_ls_goodness_of_fit_gt 3.69
_refine_ls_goodness_of_fit_ref 3.66
_refine_ls_number_constraints 9
_refine_ls_number_parameters 27
_refine_ls_number_reflns 384
_refine_ls_number_restraints 0
_refine_ls_R_factor_all 0.0335
_refine_ls_R_factor_gt 0.0314
_refine_ls_shift/su_max 0.0045
_refine_ls_shift/su_mean 0.0016
_refine_ls_structure_factor_coef F
_refine_ls_weighting_details w=1/(\s^2^(F)+0.0001F^2^)
_refine_ls_weighting_scheme sigma
_refine_ls_wR_factor_gt 0.0451
_refine_ls_wR_factor_ref 0.0457
_reflns_d_resolution_high 0.731
_reflns_d_resolution_low 9.285
_reflns_number_gt 370
_reflns_number_total 384
_reflns_threshold_expression I>3\s(I)
_cod_data_source_file 710_2013_313_MOESM2_ESM.cif
_cod_data_source_block I
_cod_depositor_comments
;
The following automatic conversions were performed:

'_diffrn_radiation_probe' value 'X-ray' changed to 'x-ray' according
to the built-in table from CIF Core dictionary named 'cif_core.dic'
version 2.4.1 from 2010-06-29.

Automatic conversion script
Id: cif_fix_values 5376 2017-05-30 11:51:03Z andrius 
;
_cod_original_sg_symbol_Hall '-P 6;-2c'
_cod_database_code 1548718

loop_
_symmetry_equiv_pos_site_id
_symmetry_equiv_pos_as_xyz
1 x,y,z
2 -y,x-y,z
3 -x+y,-x,z
4 -x,-y,z
5 y,-x+y,z
6 x-y,x,z
7 y,x,-z+1/2
8 x-y,-y,-z+1/2
9 -x,-x+y,-z+1/2
10 -y,-x,-z+1/2
11 -x+y,y,-z+1/2
12 x,x-y,-z+1/2
13 -x,-y,-z
14 y,-x+y,-z
15 x-y,x,-z
16 x,y,-z
17 -y,x-y,-z
18 -x+y,-x,-z
19 -y,-x,z+1/2
20 -x+y,y,z+1/2
21 x,x-y,z+1/2
22 y,x,z+1/2
23 x-y,-y,z+1/2
24 -x,-x+y,z+1/2

loop_
_atom_site_label
_atom_site_type_symbol
_atom_site_fract_x
_atom_site_fract_y
_atom_site_fract_z
_atom_site_adp_type
_atom_site_U_iso_or_equiv
_atom_site_symmetry_multiplicity
_atom_site_occupancy
_atom_site_calc_flag
_atom_site_refinement_flags
_atom_site_disorder_assembly
_atom_site_disorder_group
Fe1 Fe 0.666667 0.333333 0.25 Uani 0.0164(3) 4 1 d . . .
Al2 Al 0.36842(12) 0.10347(11) 0 Uani 0.0155(4) 12 0.2867 d . . .
Si2 Si 0.36842(12) 0.10347(11) 0 Uani 0.0155(4) 12 0.7133 d . . .
Al1 Al 0.5 0 0.25 Uani 0.0143(4) 6 0.76 d . . .
Si1 Si 0.5 0 0.25 Uani 0.0143(4) 6 0.24 d . . .
O1 O 0.4805(2) 0.1319(2) 0.14485(18) Uani 0.0199(7) 24 1 d . . .
O2 O 0.2277(4) -0.0782(3) 0 Uani 0.0295(12) 12 1 d . . .

loop_
_atom_site_aniso_label
_atom_site_aniso_type_symbol
_atom_site_aniso_U_11
_atom_site_aniso_U_22
_atom_site_aniso_U_33
_atom_site_aniso_U_12
_atom_site_aniso_U_13
_atom_site_aniso_U_23
Fe1 Fe 0.0168(3) 0.0168(3) 0.0156(4) 0.00839(17) 0 0
Al2 Al 0.0198(5) 0.0164(5) 0.0111(4) 0.0096(4) 0 0
Si2 Si 0.0198(5) 0.0164(5) 0.0111(4) 0.0096(4) 0 0
Al1 Al 0.0173(5) 0.0142(6) 0.0105(5) 0.0071(3) 0 0
Si1 Si 0.0173(5) 0.0142(6) 0.0105(5) 0.0071(3) 0 0
O1 O 0.0245(9) 0.0204(9) 0.0154(8) 0.0117(8) -0.0033(6) -0.0019(6)
O2 O 0.0361(15) 0.0251(14) 0.0240(13) 0.0129(13) 0 0

loop_
_atom_type_symbol
_atom_type_scat_dispersion_real
_atom_type_scat_dispersion_imag
_atom_type_scat_source
Al 0.0645 0.0514 'International Tables Vol C tables 4.2.6.8 and 6.1.1.1'
Fe 0.3463 0.8444 'International Tables Vol C tables 4.2.6.8 and 6.1.1.1'
O 0.0106 0.0060 'International Tables Vol C tables 4.2.6.8 and 6.1.1.1'
Si 0.0817 0.0704 'International Tables Vol C tables 4.2.6.8 and 6.1.1.1'

loop_
_exptl_crystal_face_index_h
_exptl_crystal_face_index_k
_exptl_crystal_face_index_l
_exptl_crystal_face_perp_dist
-6 4 7 0.0595
4 -1 -11 0.0300
-8 9 -5 0.0968
-1 11 2 0.0759
8 -10 1 0.0581
-2 7 8 0.0903
-6 10 6 0.0627
14 -14 1 0.0600
-9 -5 -4 0.0924
-5 3 -1 0.1058
-9 6 -5 0.1074
5 -1 -6 0.0294
-7 2 7 0.0515
5 7 -7 0.0595
-7 -1 4 0.0611
-8 -9 9 0.0555
-8 -9 0 0.0680

loop_
_geom_bond_atom_site_label_1
_geom_bond_atom_site_label_2
_geom_bond_site_symmetry_1
_geom_bond_site_symmetry_2
_geom_bond_distance
Fe1 O1 . . 2.1533(15)
Fe1 O1 . 2_655 2.153(2)
Fe1 O1 . 3_665 2.153(3)
Fe1 O1 . 10_665 2.1533(15)
Fe1 O1 . 11_655 2.153(2)
Fe1 O1 . 12_555 2.153(3)
Al2 O1 . . 1.674(2)
Al2 O1 . 16_555 1.674(2)
Al2 O2 . . 1.631(3)
Al2 O2 . 6_555 1.627(5)
Si2 O1 . . 1.674(2)
Si2 O1 . 16_555 1.674(2)
Si2 O2 . . 1.631(3)
Si2 O2 . 6_555 1.627(5)
Al1 O1 . . 1.715(2)
Al1 O1 . 4_655 1.715(2)
Al1 O1 . 8_555 1.7146(19)
Al1 O1 . 11_655 1.7146(19)
Si1 O1 . . 1.715(2)
Si1 O1 . 4_655 1.715(2)
Si1 O1 . 8_555 1.7146(19)
Si1 O1 . 11_655 1.7146(19)
